data_9017269
loop_
_publ_author_name
'Posner, E. S.'
'Dera, P.'
'Downs, R. T.'
'Lazarz, J. D.'
'Irmen, P.'

_publ_section_title
;
 High-pressure single-crystal X-ray diffraction study of jadeite and kosmochlor
 Note: P = 18.5 GPa
;
_journal_name_full 'Physics and Chemistry of Minerals'
_journal_page_first 695
_journal_page_last 707
_journal_volume 41
_journal_year 2014
_chemical_compound_source Synthetic
_chemical_formula_sum 'Cr Na O6 Si2'
_chemical_name_mineral Kosmochlor
_space_group_IT_number 15
_space_group_name_Hall '-C 2yc'
_space_group_name_H-M_alt 'C 1 2/c 1'
_symmetry_space_group_name_H-M 'C 1 2/c 1'
_cell_angle_alpha 90
_cell_angle_beta 106.23
_cell_angle_gamma 90
_cell_length_a 9.197
_cell_length_b 8.327
_cell_length_c 5.0572
_cell_formula_units_Z 4
_cell_volume 371.863
_database_code_amcsd 0020189
_diffrn_ambient_pressure 1.85e+07
_exptl_crystal_density_diffrn 4.057
_cod_data_source_file inputs/fixed/downloads/10/10488.cif
_cod_data_source_block 10488
_cod_original_formula_sum 'Na Cr Si2 O6'
_cod_database_code 9017269

loop_
_space_group_symop_operation_xyz
x,y,z
1/2+x,1/2+y,z
x,-y,1/2+z
1/2+x,1/2-y,1/2+z
-x,y,1/2-z
1/2-x,1/2+y,1/2-z
-x,-y,-z
1/2-x,1/2-y,-z

loop_
_atom_site_label
_atom_site_fract_x
_atom_site_fract_y
_atom_site_fract_z
_atom_site_U_iso_or_equiv
NaM2 0.00000 0.30980 0.25000 0.00900
CrM1 0.00000 0.08880 0.75000 0.00500
Si 0.29440 0.09530 0.23680 0.00600
O1 0.11460 0.08520 0.13900 0.00600
O2 0.35880 0.26740 0.32760 0.00800
O3 0.13780 0.47450 0.00430 0.00700

loop_
_cod_related_entry_id
_cod_related_entry_database
_cod_related_entry_code
1 AMCSD 0020189
